data_1529803
loop_
_publ_author_name
'Dickens, P.G.'
'Short, A.T.'
'Crouch-Baker, S.'

_publ_section_title
;
 The crystal structure of D1.7 Mo O3 by powder neutron diffraction
;
_journal_name_full 'Solid State Ionics'
_journal_page_first 1294
_journal_page_last 1299
_journal_volume 28
_journal_year 1988
_chemical_formula_sum 'D1.7 Mo O3'
_space_group_IT_number 12
_symmetry_space_group_name_Hall '-C 2y'
_symmetry_space_group_name_H-M 'C 1 2/m 1'
_cell_angle_alpha 90
_cell_angle_beta 93.9
_cell_angle_gamma 90
_cell_formula_units_Z 4
_cell_length_a 13.86
_cell_length_b 3.773
_cell_length_c 4.059
_cell_volume 211.769
_citation_journal_id_ASTM SSIOD3
_cod_data_source_file Dickens_SSIOD3_1988_1681.cif
_cod_data_source_block D1.7Mo1O3
_cod_original_cell_volume 211.7689
_cod_original_formula_sum 'D1.7 Mo1 O3'
_cod_database_code 1529803

loop_
_symmetry_equiv_pos_as_xyz
x,y,z
-x,y,-z
-x,-y,-z
x,-y,z
x+1/2,y+1/2,z
-x+1/2,y+1/2,-z
-x+1/2,-y+1/2,-z
x+1/2,-y+1/2,z

loop_
_atom_site_label
_atom_site_type_symbol
_atom_site_fract_x
_atom_site_fract_y
_atom_site_fract_z
_atom_site_occupancy
_atom_site_U_iso_or_equiv
D1 D+1 0.238 0.346 0.901 0.43 0.0
O3 O-2 0.225 0 0.247 1 0.0
O2 O-2 0.577 0 0.225 1 0.0
O1 O-2 0.925 0 0.277 1 0.0
Mo1 Mo+4 0.068 0 0.214 1 0.0
D2 D+1 0.736 0.151 0.611 0.41 0.0
